data_2005839
loop_
_publ_author_name
'Kivek\"as, R.'
'Mu\~noz, J. A.'
'Escriche, L.'
'Casab\'o, J.'
'Sillanp\"a\"a, R.'

_publ_contact_author
;
Dr Reijo Sillanpaa
Department of Chemistry
University of Turku
FIN-20014 Turku
Finland
;
_publ_section_title 6-Oxo-6-phenyl-6-phospha-3,9-dithiabicyclo[9.4.0]pentadeca-1(11),12,14-triene
_journal_issue 1
_journal_name_full 'Acta Crystallographica Section C'
_journal_page_first 126
_journal_page_last 128
_journal_paper_doi 10.1107/S0108270196012140
_journal_volume 53
_journal_year 1997
_chemical_formula_moiety 'C18 H21 O P S2'
_chemical_formula_structural 'C18 H21 O P S2'
_chemical_formula_sum 'C18 H21 O P S2'
_chemical_formula_weight 348.44
_chemical_name_systematic
;
 6-Oxo-6-phenyl-6-phospha-3,9-dithiabicyclo[9,4,0]pentadeca-1(11),12,14-triene
;
_space_group_IT_number 14
_symmetry_cell_setting monoclinic
_symmetry_space_group_name_Hall '-P 2ybc'
_symmetry_space_group_name_H-M 'P 1 21/c 1'
_audit_creation_method SHELXL
_cell_angle_alpha 90.00
_cell_angle_beta 95.31(1)
_cell_angle_gamma 90.00
_cell_formula_units_Z 4
_cell_length_a 5.644(2)
_cell_length_b 13.624(2)
_cell_length_c 22.617(1)
_cell_measurement_reflns_used 25
_cell_measurement_temperature 293(2)
_cell_measurement_theta_max 17.6
_cell_measurement_theta_min 13.2
_cell_volume 1731.6(7)
_computing_cell_refinement 'MSC/AFC Control Program Software'
_computing_data_collection
;MSC/AFC Diffractometer Control Software (Molecular Structure Corporation,
 1995)
;
_computing_data_reduction 'TEXSAN (Molecular Structure Corporation, 1989)'
_computing_molecular_graphics 'ORTEPII (Johnson, 1976)'
_computing_publication_material SHELXL93
_computing_structure_refinement 'SHELXL93 (Sheldrick, 1993)'
_computing_structure_solution 'SHELXS86 (Sheldrick, 1985)'
_diffrn_ambient_temperature 293(2)
_diffrn_measurement_device 'Rigaku AFC5S'
_diffrn_measurement_method \w--2\q
_diffrn_radiation_monochromator graphite
_diffrn_radiation_source 'fine-focus sealed tube'
_diffrn_radiation_type MoK\a
_diffrn_radiation_wavelength 0.71069
_diffrn_reflns_av_R_equivalents 0.0370
_diffrn_reflns_av_sigmaI/netI 0.0771
_diffrn_reflns_limit_h_max 7
_diffrn_reflns_limit_h_min 0
_diffrn_reflns_limit_k_max 16
_diffrn_reflns_limit_k_min 0
_diffrn_reflns_limit_l_max 27
_diffrn_reflns_limit_l_min -27
_diffrn_reflns_number 3622
_diffrn_reflns_theta_max 25.00
_diffrn_reflns_theta_min 1.75
_diffrn_standards_decay_% 0.0
_diffrn_standards_interval_count 150
_diffrn_standards_number 3
_exptl_absorpt_coefficient_mu 0.399
_exptl_absorpt_correction_T_max 0.916
_exptl_absorpt_correction_T_min 0.880
_exptl_absorpt_correction_type 'empirical via \y scans (North, Phillips & Matthews, 1968)'
_exptl_crystal_colour colourless
_exptl_crystal_density_diffrn 1.337
_exptl_crystal_density_meas ?
_exptl_crystal_description prism
_exptl_crystal_F_000 736
_exptl_crystal_size_max 0.38
_exptl_crystal_size_mid 0.30
_exptl_crystal_size_min 0.22
_refine_diff_density_max 0.264
_refine_diff_density_min -0.296
_refine_ls_extinction_method none
_refine_ls_goodness_of_fit_all 1.041
_refine_ls_goodness_of_fit_obs 1.080
_refine_ls_matrix_type full
_refine_ls_number_parameters 262
_refine_ls_number_reflns 3034
_refine_ls_number_restraints 0
_refine_ls_restrained_S_all 1.579
_refine_ls_restrained_S_obs 1.080
_refine_ls_R_factor_all 0.0992
_refine_ls_R_factor_obs 0.0425
_refine_ls_shift/esd_max -0.002
_refine_ls_shift/esd_mean 0.000
_refine_ls_structure_factor_coef Fsqd
_refine_ls_weighting_details 'w = 1/[\s^2^(Fo^2^)+1.1268P] where P=(Fo^2^+2Fc^2^)/3'
_refine_ls_weighting_scheme calc
_refine_ls_wR_factor_all 0.1620
_refine_ls_wR_factor_obs 0.0872
_reflns_number_observed 1960
_reflns_number_total 3544
_reflns_observed_criterion >2sigma(I)
_cod_data_source_file ab1413.cif
_cod_data_source_block omj2
_cod_depositor_comments
;
The following automatic conversions were performed:

'_chemical_melting_point' value 'not measured' was changed to '?' -
the value is undefined or not given.

Automatic conversion script
Id: cif_fix_values 1715 2011-07-08 13:25:40Z adriana 

The following automatic conversions were performed:

'_exptl_crystal_density_meas' value 'not measured' was changed to '?'
- the value is perceived as not measured.

Automatic conversion script
Id: cif_fix_values 3008 2015-01-20 13:52:24Z robertas 

The following automatic conversions were performed:

'_refine_ls_weighting_scheme' value 'calc w =
1/[\s^2^(Fo^2^)+1.1268P] where P=(Fo^2^+2Fc^2^)/3' was changed to
'calc'. New tag '_refine_ls_weighting_details' was created. The value
of the new tag was set to 'w = 1/[\s^2^(Fo^2^)+1.1268P] where
P=(Fo^2^+2Fc^2^)/3'.

Automatic conversion script
Id: cif_fix_values 3143 2015-03-26 13:38:13Z robertas 
;
_cod_original_sg_symbol_H-M 'P 21/c'
_cod_database_code 2005839

loop_
_symmetry_equiv_pos_as_xyz
'x, y, z'
'x, -y+1/2, z+1/2'
'-x, -y, -z'
'-x, y-1/2, -z-1/2'

loop_
_atom_site_aniso_label
_atom_site_aniso_U_11
_atom_site_aniso_U_22
_atom_site_aniso_U_33
_atom_site_aniso_U_12
_atom_site_aniso_U_13
_atom_site_aniso_U_23
S1 0.0705(7) 0.0455(5) 0.0457(6) 0.0003(5) 0.0150(5) -0.0117(4)
S2 0.0673(6) 0.0567(6) 0.0409(5) 0.0015(5) -0.0098(4) -0.0015(5)
P 0.0343(5) 0.0405(5) 0.0424(5) 0.0013(4) 0.0056(4) 0.0016(4)
O 0.0393(14) 0.070(2) 0.070(2) -0.0027(13) 0.0046(12) -0.0023(14)
C1 0.041(2) 0.030(2) 0.058(2) 0.0062(15) 0.003(2) 0.001(2)
C2 0.045(2) 0.040(2) 0.055(2) 0.008(2) -0.001(2) 0.000(2)
C3 0.071(3) 0.057(3) 0.054(3) 0.009(2) 0.002(2) 0.008(2)
C4 0.078(3) 0.052(3) 0.079(4) 0.003(2) 0.023(3) 0.024(2)
C5 0.065(3) 0.037(2) 0.083(3) -0.006(2) 0.007(3) 0.011(2)
C6 0.061(2) 0.036(2) 0.055(2) -0.002(2) 0.001(2) -0.003(2)
C7 0.045(2) 0.041(2) 0.065(3) 0.004(2) 0.010(2) -0.007(2)
C8 0.045(2) 0.046(2) 0.047(2) -0.001(2) -0.006(2) 0.002(2)
C9 0.036(2) 0.039(2) 0.041(2) 0.002(2) 0.004(2) 0.006(2)
C10 0.037(2) 0.042(2) 0.045(2) -0.003(2) 0.009(2) 0.000(2)
C11 0.049(2) 0.048(2) 0.047(2) -0.004(2) 0.002(2) 0.004(2)
C12 0.049(3) 0.071(3) 0.069(3) 0.008(2) -0.008(2) -0.012(2)
C13 0.036(2) 0.038(2) 0.044(2) 0.008(2) 0.0001(15) 0.005(2)
C14 0.056(3) 0.053(2) 0.051(2) 0.004(2) 0.014(2) -0.004(2)
C15 0.077(3) 0.055(3) 0.058(3) 0.019(2) 0.009(2) -0.015(2)
C16 0.074(3) 0.036(2) 0.058(3) 0.003(2) -0.018(2) -0.003(2)
C17 0.054(3) 0.043(2) 0.083(3) -0.005(2) 0.006(2) 0.007(2)
C18 0.052(2) 0.042(2) 0.078(3) 0.005(2) 0.021(2) -0.001(2)

loop_
_atom_site_label
_atom_site_occupancy
_atom_site_fract_x
_atom_site_fract_y
_atom_site_fract_z
_atom_site_U_iso_or_equiv
_atom_site_thermal_displace_type
_atom_site_calc_flag
_atom_site_type_symbol
S1 1 0.1671(2) 0.86625(7) 0.50311(4) 0.0533(3) Uani d S
S2 1 -0.0123(2) 0.73363(8) 0.25963(4) 0.0559(3) Uani d S
P 1 0.49263(15) 0.62949(7) 0.41079(4) 0.0389(2) Uani d P
O 1 0.7520(4) 0.6439(2) 0.42218(11) 0.0598(7) Uani d O
C1 1 0.1382(6) 0.9316(2) 0.3840(2) 0.0433(9) Uani d C
C2 1 0.0863(6) 0.9092(3) 0.3236(2) 0.0467(9) Uani d C
C3 1 0.2187(8) 0.9546(3) 0.2825(2) 0.0610(11) Uani d C
H3 1 0.1805(69) 0.9380(29) 0.2440(17) 0.073 Uiso d H
C4 1 0.3988(9) 1.0192(3) 0.2992(2) 0.0687(13) Uani d C
H4 1 0.4801(73) 1.0476(31) 0.2710(18) 0.082 Uiso d H
C5 1 0.4504(8) 1.0417(3) 0.3580(2) 0.0617(12) Uani d C
H5 1 0.5753(68) 1.0812(30) 0.3707(17) 0.074 Uiso d H
C6 1 0.3206(7) 0.9984(3) 0.3997(2) 0.0512(10) Uani d C
H6 1 0.3556(62) 1.0120(27) 0.4389(16) 0.061 Uiso d H
C7 1 0.0022(7) 0.8858(3) 0.4316(2) 0.0503(10) Uani d C
H7A 1 -0.0573(62) 0.8257(27) 0.4195(15) 0.060 Uiso d H
H7B 1 -0.1174(62) 0.9288(27) 0.4400(15) 0.060 Uiso d H
C8 1 0.4005(6) 0.7870(3) 0.4814(2) 0.0464(9) Uani d C
H8A 1 0.4559(59) 0.8192(26) 0.4483(15) 0.056 Uiso d H
H8B 1 0.5150(61) 0.7878(25) 0.5118(16) 0.056 Uiso d H
C9 1 0.3231(6) 0.6814(3) 0.4672(2) 0.0386(8) Uani d C
H9A 1 0.1533(59) 0.6762(23) 0.4532(13) 0.046 Uiso d H
H9B 1 0.3493(56) 0.6406(23) 0.4986(14) 0.046 Uiso d H
C10 1 0.3762(6) 0.6878(3) 0.3421(2) 0.0412(8) Uani d C
H10A 1 0.3813(55) 0.7601(26) 0.3492(14) 0.049 Uiso d H
H10B 1 0.4832(59) 0.6754(25) 0.3170(15) 0.049 Uiso d H
C11 1 0.1250(7) 0.6576(3) 0.3188(2) 0.0480(9) Uani d C
H11A 1 0.0161(62) 0.6581(25) 0.3483(16) 0.058 Uiso d H
H11B 1 0.1259(61) 0.5965(28) 0.3023(15) 0.058 Uiso d H
C12 1 -0.1058(7) 0.8387(3) 0.3004(2) 0.0636(12) Uani d C
H12A 1 -0.2118(72) 0.8719(29) 0.2743(17) 0.076 Uiso d H
H12B 1 -0.1943(70) 0.8177(31) 0.3308(18) 0.076 Uiso d H
C13 1 0.4085(6) 0.5025(2) 0.40216(15) 0.0397(8) Uani d C
C14 1 0.5488(7) 0.4426(3) 0.3703(2) 0.0530(10) Uani d C
H14 1 0.6787(64) 0.4685(27) 0.3570(16) 0.064 Uiso d H
C15 1 0.4893(9) 0.3455(3) 0.3594(2) 0.0633(12) Uani d C
H15 1 0.5772(69) 0.3092(29) 0.3351(18) 0.076 Uiso d H
C16 1 0.2912(8) 0.3067(3) 0.3804(2) 0.0576(11) Uani d C
H16 1 0.2507(64) 0.2413(29) 0.3735(16) 0.069 Uiso d H
C17 1 0.1547(7) 0.3638(3) 0.4134(2) 0.0602(11) Uani d C
H17 1 0.0185(68) 0.3360(29) 0.4254(17) 0.072 Uiso d H
C18 1 0.2097(7) 0.4614(3) 0.4236(2) 0.0566(11) Uani d C
H18 1 0.1154(65) 0.5015(28) 0.4464(16) 0.068 Uiso d H

loop_
_atom_type_symbol
_atom_type_description
_atom_type_scat_dispersion_real
_atom_type_scat_dispersion_imag
_atom_type_scat_source
C C 0.0033 0.0016 'International Tables Vol C Tables 4.2.6.8 and 6.1.1.4'
H H 0.0000 0.0000 'International Tables Vol C Tables 4.2.6.8 and 6.1.1.4'
O O 0.0106 0.0060 'International Tables Vol C Tables 4.2.6.8 and 6.1.1.4'
P P 0.1023 0.0942 'International Tables Vol C Tables 4.2.6.8 and 6.1.1.4'
S S 0.1246 0.1234 'International Tables Vol C Tables 4.2.6.8 and 6.1.1.4'

loop_
_geom_angle_atom_site_label_1
_geom_angle_atom_site_label_2
_geom_angle_atom_site_label_3
_geom_angle
_geom_angle_publ_flag
C8 S1 C7 100.0(2) y
C12 S2 C11 101.6(2) y
O P C13 113.20(15) y
O P C9 114.0(2) y
C13 P C9 107.5(2) y
O P C10 111.5(2) y
C13 P C10 104.9(2) y
C9 P C10 105.0(2) y
C6 C1 C2 118.1(3) ?
C6 C1 C7 119.9(3) ?
C2 C1 C7 121.9(3) ?
C3 C2 C1 118.5(4) ?
C3 C2 C12 117.8(4) ?
C1 C2 C12 123.7(4) ?
C4 C3 C2 122.2(4) ?
C4 C3 H3 122.(3) ?
C2 C3 H3 116.(3) ?
C5 C4 C3 119.7(4) ?
C5 C4 H4 121.(3) ?
C3 C4 H4 120.(3) ?
C4 C5 C6 119.3(4) ?
C4 C5 H5 122.(3) ?
C6 C5 H5 119.(3) ?
C5 C6 C1 122.1(4) ?
C5 C6 H6 120.(2) ?
C1 C6 H6 118.(2) ?
C1 C7 S1 116.3(3) y
C1 C7 H7A 111.(2) ?
S1 C7 H7A 106.(2) ?
C1 C7 H7B 108.(2) ?
S1 C7 H7B 104.(2) ?
H7A C7 H7B 112.(3) ?
C9 C8 S1 114.7(3) y
C9 C8 H8A 112.(2) ?
S1 C8 H8A 104.(2) ?
C9 C8 H8B 110.(2) ?
S1 C8 H8B 106.(2) ?
H8A C8 H8B 110.(3) ?
C8 C9 P 110.9(3) y
C8 C9 H9A 112.7(19) ?
P C9 H9A 108.1(18) ?
C8 C9 H9B 113.(2) ?
P C9 H9B 105.(2) ?
H9A C9 H9B 107.(3) ?
C11 C10 P 115.5(3) y
C11 C10 H10A 109.5(19) ?
P C10 H10A 107.0(19) ?
C11 C10 H10B 113.(2) ?
P C10 H10B 105.(2) ?
H10A C10 H10B 106.(3) ?
C10 C11 S2 115.1(3) y
C10 C11 H11A 113.(2) ?
S2 C11 H11A 105.(2) ?
C10 C11 H11B 110.(2) ?
S2 C11 H11B 104.(2) ?
H11A C11 H11B 109.(3) ?
C2 C12 S2 116.6(3) y
C2 C12 H12A 108.(3) ?
S2 C12 H12A 105.(3) ?
C2 C12 H12B 111.(3) ?
S2 C12 H12B 110.(3) ?
H12A C12 H12B 105.(4) ?
C18 C13 C14 117.7(3) ?
C18 C13 P 124.5(3) y
C14 C13 P 117.7(3) y
C15 C14 C13 121.1(4) ?
C15 C14 H14 121.(3) ?
C13 C14 H14 118.(3) ?
C16 C15 C14 120.3(4) ?
C16 C15 H15 120.(3) ?
C14 C15 H15 119.(3) ?
C15 C16 C17 119.5(4) ?
C15 C16 H16 121.(2) ?
C17 C16 H16 120.(2) ?
C16 C17 C18 120.7(4) ?
C16 C17 H17 117.(3) ?
C18 C17 H17 122.(3) ?
C17 C18 C13 120.6(4) ?
C17 C18 H18 121.(2) ?
C13 C18 H18 118.(2) ?

loop_
_geom_bond_atom_site_label_1
_geom_bond_atom_site_label_2
_geom_bond_distance
_geom_bond_publ_flag
S1 C8 1.806(4) y
S1 C7 1.809(4) y
S2 C12 1.808(4) y
S2 C11 1.808(4) y
P O 1.476(3) y
P C13 1.800(3) y
P C9 1.808(3) y
P C10 1.813(4) y
C1 C6 1.395(5) ?
C1 C2 1.405(5) ?
C1 C7 1.513(5) ?
C2 C3 1.390(5) ?
C2 C12 1.506(5) ?
C3 C4 1.371(6) ?
C3 H3 0.91(4) ?
C4 C5 1.370(6) ?
C4 H4 0.90(4) ?
C5 C6 1.379(5) ?
C5 H5 0.91(4) ?
C6 H6 0.91(3) ?
C7 H7A 0.92(4) ?
C7 H7B 0.93(4) ?
C8 C9 1.529(5) ?
C8 H8A 0.94(3) ?
C8 H8B 0.90(3) ?
C9 H9A 0.98(3) ?
C9 H9B 0.90(3) ?
C10 C11 1.523(5) ?
C10 H10A 1.00(3) ?
C10 H10B 0.88(3) ?
C11 H11A 0.95(4) ?
C11 H11B 0.91(4) ?
C12 H12A 0.92(4) ?
C12 H12B 0.93(4) ?
C13 C18 1.382(5) ?
C13 C14 1.385(5) ?
C14 C15 1.381(6) ?
C14 H14 0.89(4) ?
C15 C16 1.361(6) ?
C15 H15 0.92(4) ?
C16 C17 1.366(6) ?
C16 H16 0.93(4) ?
C17 C18 1.379(5) ?
C17 H17 0.92(4) ?
C18 H18 0.95(4) ?

loop_
_geom_torsion_atom_site_label_1
_geom_torsion_atom_site_label_2
_geom_torsion_atom_site_label_3
_geom_torsion_atom_site_label_4
_geom_torsion
_geom_torsion_publ_flag
C6 C1 C2 C3 0.0(5) ?
C7 C1 C2 C3 179.8(3) ?
C6 C1 C2 C12 -180.0(3) ?
C7 C1 C2 C12 -0.1(5) y
C1 C2 C3 C4 0.7(6) ?
C12 C2 C3 C4 -179.3(4) ?
C2 C3 C4 C5 -0.9(7) ?
C3 C4 C5 C6 0.3(7) ?
C4 C5 C6 C1 0.3(6) ?
C2 C1 C6 C5 -0.5(5) ?
C7 C1 C6 C5 179.7(4) ?
C6 C1 C7 S1 -31.9(4) ?
C2 C1 C7 S1 148.3(3) y
C8 S1 C7 C1 -59.0(3) y
C7 S1 C8 C9 -74.7(3) y
S1 C8 C9 P 148.5(2) y
O P C9 C8 48.4(3) ?
C13 P C9 C8 174.8(2) ?
C10 P C9 C8 -73.9(3) y
O P C10 C11 166.1(3) ?
C13 P C10 C11 43.2(3) ?
C9 P C10 C11 -70.0(3) y
P C10 C11 S2 167.7(2) y
C12 S2 C11 C10 -79.0(3) y
C3 C2 C12 S2 59.8(5) ?
C1 C2 C12 S2 -120.3(4) y
C11 S2 C12 C2 75.0(4) y
O P C13 C18 141.7(3) ?
C9 P C13 C18 14.9(4) ?
C10 P C13 C18 -96.6(3) ?
O P C13 C14 -40.4(3) ?
C9 P C13 C14 -167.2(3) ?
C10 P C13 C14 81.4(3) ?
C18 C13 C14 C15 1.2(6) ?
P C13 C14 C15 -176.9(3) ?
C13 C14 C15 C16 -0.5(6) ?
C14 C15 C16 C17 -1.4(6) ?
C15 C16 C17 C18 2.7(7) ?
C16 C17 C18 C13 -2.0(7) ?
C14 C13 C18 C17 0.1(6) ?
P C13 C18 C17 178.0(3) ?

loop_
_cod_related_entry_id
_cod_related_entry_database
_cod_related_entry_code
1 ChemSpider 21137913
